data_4070897
loop_
_publ_author_name
'Shen, Hao'
'Chan, Hoi-Shan'
'Xie, Zuowei'

_publ_section_title
;
 Synthesis, Structural Characterization, and Reactivity of Group 4 Metal
 Complexes Derived from 1-Indenyl-1,2-carborane
;
_journal_issue 6
_journal_name_full Organometallics
_journal_page_first 1157
_journal_paper_doi 10.1021/om701108v
_journal_volume 27
_journal_year 2008
_chemical_formula_sum 'C40 H76 B18 Hf2 N2 O6'
_chemical_formula_weight 1232.59
_chemical_name_systematic
; 
 ? 
;
_space_group_IT_number 14
_symmetry_cell_setting monoclinic
_symmetry_space_group_name_Hall '-P 2yn'
_symmetry_space_group_name_H-M 'P 1 21/n 1'
_atom_sites_solution_hydrogens geom
_atom_sites_solution_primary direct
_atom_sites_solution_secondary difmap
_audit_creation_method SHELXL-97
_cell_angle_alpha 90.00
_cell_angle_beta 97.712(2)
_cell_angle_gamma 90.00
_cell_formula_units_Z 2
_cell_length_a 9.4478(11)
_cell_length_b 14.7429(18)
_cell_length_c 18.820(2)
_cell_measurement_reflns_used 908
_cell_measurement_temperature 293(2)
_cell_measurement_theta_max 23.58
_cell_measurement_theta_min 2.56
_cell_volume 2597.7(5)
_computing_cell_refinement 'Bruker SMART'
_computing_data_collection 'Bruker SMART'
_computing_data_reduction 'Bruker SAINT'
_computing_molecular_graphics 'Bruker SHELXTL'
_computing_publication_material 'Bruker SHELXTL'
_computing_structure_refinement 'SHELXL-97 (Sheldrick, 1997)'
_computing_structure_solution 'SHELXS-97 (Sheldrick, 1990)'
_diffrn_ambient_temperature 293(2)
_diffrn_measured_fraction_theta_full 1.000
_diffrn_measured_fraction_theta_max 1.000
_diffrn_measurement_device_type 'CCD area detector'
_diffrn_measurement_method 'phi and omega scans'
_diffrn_radiation_monochromator graphite
_diffrn_radiation_source 'fine-focus sealed tube'
_diffrn_radiation_type MoK\a
_diffrn_radiation_wavelength 0.71073
_diffrn_reflns_av_R_equivalents 0.0440
_diffrn_reflns_av_sigmaI/netI 0.0531
_diffrn_reflns_limit_h_max 11
_diffrn_reflns_limit_h_min -11
_diffrn_reflns_limit_k_max 14
_diffrn_reflns_limit_k_min -18
_diffrn_reflns_limit_l_max 23
_diffrn_reflns_limit_l_min -22
_diffrn_reflns_number 15050
_diffrn_reflns_theta_full 26.00
_diffrn_reflns_theta_max 26.00
_diffrn_reflns_theta_min 1.76
_exptl_absorpt_coefficient_mu 4.039
_exptl_absorpt_correction_T_max 1.0000
_exptl_absorpt_correction_T_min 0.7210
_exptl_absorpt_correction_type sadabs
_exptl_crystal_colour orange
_exptl_crystal_density_diffrn 1.576
_exptl_crystal_density_meas 0
_exptl_crystal_density_method 'not measured'
_exptl_crystal_description block
_exptl_crystal_F_000 1224
_exptl_crystal_size_max 0.40
_exptl_crystal_size_mid 0.30
_exptl_crystal_size_min 0.20
_refine_diff_density_max 0.934
_refine_diff_density_min -1.041
_refine_diff_density_rms 0.132
_refine_ls_extinction_method none
_refine_ls_goodness_of_fit_ref 1.100
_refine_ls_hydrogen_treatment riding
_refine_ls_matrix_type full
_refine_ls_number_parameters 307
_refine_ls_number_reflns 5124
_refine_ls_number_restraints 0
_refine_ls_restrained_S_all 1.100
_refine_ls_R_factor_all 0.0643
_refine_ls_R_factor_gt 0.0328
_refine_ls_shift/su_max 0.001
_refine_ls_shift/su_mean 0.000
_refine_ls_structure_factor_coef Fsqd
_refine_ls_weighting_details 'calc w=1/[\s^2^(Fo^2^)+(0.0376P)^2^+2.0424P] where P=(Fo^2^+2Fc^2^)/3'
_refine_ls_weighting_scheme calc
_refine_ls_wR_factor_gt 0.0715
_refine_ls_wR_factor_ref 0.0902
_reflns_number_gt 3654
_reflns_number_total 5124
_reflns_threshold_expression >2sigma(I)
_cod_data_source_file om701108v-file002.cif
_cod_data_source_block 6(2THF)
_cod_original_sg_symbol_H-M P2(1)/n
_cod_database_code 4070897

loop_
_symmetry_equiv_pos_as_xyz
'x, y, z'
'-x+1/2, y+1/2, -z+1/2'
'-x, -y, -z'
'x-1/2, -y-1/2, z-1/2'

loop_
_atom_site_label
_atom_site_type_symbol
_atom_site_fract_x
_atom_site_fract_y
_atom_site_fract_z
_atom_site_U_iso_or_equiv
_atom_site_adp_type
_atom_site_occupancy
_atom_site_symmetry_multiplicity
_atom_site_calc_flag
_atom_site_refinement_flags
Hf1 Hf 0.62610(3) 0.483348(17) 0.577675(13) 0.02939(10) Uani 1 1 d .
N1 N 0.7380(5) 0.5957(4) 0.6077(3) 0.0415(13) Uani 1 1 d .
O1 O 0.4065(4) 0.4703(3) 0.5289(2) 0.0320(9) Uani 1 1 d .
O2 O 0.4760(5) 0.5167(3) 0.6574(2) 0.0411(10) Uani 1 1 d .
O3 O 0.4409(16) 0.0113(10) 0.6058(8) 0.240(7) Uani 1 1 d .
C1 C 0.7061(6) 0.3518(4) 0.6722(3) 0.0365(15) Uani 1 1 d .
C2 C 0.8431(6) 0.4060(5) 0.6559(3) 0.0418(16) Uani 1 1 d .
H2 H 0.8791 0.4630 0.6915 0.050 Uiso 1 1 calc R
C11 C 0.6479(7) 0.3745(5) 0.7412(4) 0.0449(17) Uani 1 1 d .
C12 C 0.5172(8) 0.3403(5) 0.7647(4) 0.0452(17) Uani 1 1 d .
C13 C 0.4110(8) 0.2834(5) 0.7309(4) 0.056(2) Uani 1 1 d .
H13A H 0.4153 0.2611 0.6850 0.067 Uiso 1 1 calc R
C14 C 0.2987(9) 0.2614(6) 0.7682(5) 0.071(2) Uani 1 1 d .
H14A H 0.2256 0.2245 0.7465 0.086 Uiso 1 1 calc R
C15 C 0.2926(11) 0.2933(7) 0.8377(6) 0.088(3) Uani 1 1 d .
H15A H 0.2174 0.2764 0.8621 0.106 Uiso 1 1 calc R
C16 C 0.3966(11) 0.3491(7) 0.8696(5) 0.082(3) Uani 1 1 d .
H16A H 0.3932 0.3710 0.9157 0.099 Uiso 1 1 calc R
C17 C 0.5062(9) 0.3724(5) 0.8329(4) 0.061(2) Uani 1 1 d .
C18 C 0.6351(10) 0.4301(7) 0.8581(4) 0.080(3) Uani 1 1 d .
H18A H 0.6080 0.4919 0.8678 0.096 Uiso 1 1 calc R
H18B H 0.6904 0.4049 0.9007 0.096 Uiso 1 1 calc R
C19 C 0.7151(9) 0.4255(6) 0.7949(4) 0.066(2) Uani 1 1 d .
H19A H 0.8017 0.4547 0.7928 0.080 Uiso 1 1 calc R
C20 C 0.8850(8) 0.6226(5) 0.6359(4) 0.066(2) Uani 1 1 d .
H20A H 0.8890 0.6871 0.6426 0.099 Uiso 1 1 calc R
H20B H 0.9484 0.6052 0.6025 0.099 Uiso 1 1 calc R
H20C H 0.9133 0.5929 0.6810 0.099 Uiso 1 1 calc R
C21 C 0.6576(8) 0.6786(5) 0.5895(4) 0.064(2) Uani 1 1 d .
H21A H 0.7158 0.7302 0.6050 0.097 Uiso 1 1 calc R
H21B H 0.5735 0.6789 0.6130 0.097 Uiso 1 1 calc R
H21C H 0.6305 0.6815 0.5385 0.097 Uiso 1 1 calc R
C22 C 0.5053(8) 0.5780(5) 0.7176(4) 0.057(2) Uani 1 1 d .
H22A H 0.4241 0.5803 0.7432 0.085 Uiso 1 1 calc R
H22B H 0.5242 0.6375 0.7004 0.085 Uiso 1 1 calc R
H22C H 0.5871 0.5569 0.7490 0.085 Uiso 1 1 calc R
C23 C 0.3246(7) 0.5035(5) 0.6393(4) 0.0450(17) Uani 1 1 d .
H23A H 0.2771 0.5614 0.6298 0.054 Uiso 1 1 calc R
H23B H 0.2857 0.4743 0.6786 0.054 Uiso 1 1 calc R
C24 C 0.3018(6) 0.4444(5) 0.5733(3) 0.0375(15) Uani 1 1 d .
H24A H 0.3130 0.3809 0.5865 0.045 Uiso 1 1 calc R
H24B H 0.2064 0.4532 0.5480 0.045 Uiso 1 1 calc R
C31 C 0.3479(15) 0.0626(12) 0.5478(7) 0.160(6) Uani 1 1 d .
H31A H 0.4020 0.1107 0.5288 0.192 Uiso 1 1 calc R
H31B H 0.3119 0.0221 0.5089 0.192 Uiso 1 1 calc R
C32 C 0.2340(17) 0.0991(12) 0.5803(9) 0.169(7) Uani 1 1 d .
H32A H 0.2361 0.1648 0.5780 0.203 Uiso 1 1 calc R
H32B H 0.1435 0.0785 0.5550 0.203 Uiso 1 1 calc R
C33 C 0.2467(12) 0.0724(8) 0.6484(7) 0.098(3) Uani 1 1 d .
H33A H 0.1696 0.0305 0.6537 0.117 Uiso 1 1 calc R
H33B H 0.2346 0.1248 0.6781 0.117 Uiso 1 1 calc R
C34 C 0.3754(17) 0.0306(9) 0.6742(6) 0.126(5) Uani 1 1 d .
H34A H 0.3597 -0.0251 0.6995 0.151 Uiso 1 1 calc R
H34B H 0.4359 0.0706 0.7060 0.151 Uiso 1 1 calc R
B3 B 0.8602(8) 0.4084(5) 0.5691(4) 0.0387(18) Uani 1 1 d .
H3 H 0.9121 0.4639 0.5433 0.046 Uiso 1 1 calc R
B4 B 0.7180(8) 0.3437(5) 0.5272(4) 0.0427(19) Uani 1 1 d .
H4 H 0.6701 0.3515 0.4709 0.051 Uiso 1 1 calc R
B5 B 0.6215(8) 0.3110(5) 0.5957(4) 0.0370(18) Uani 1 1 d .
H5 H 0.5055 0.2990 0.5881 0.044 Uiso 1 1 calc R
B6 B 0.8744(8) 0.3015(6) 0.6954(5) 0.049(2) Uani 1 1 d .
H6 H 0.9259 0.2887 0.7505 0.059 Uiso 1 1 calc R
B7 B 0.9711(9) 0.3383(6) 0.6284(5) 0.053(2) Uani 1 1 d .
H7 H 1.0869 0.3501 0.6396 0.063 Uiso 1 1 calc R
B8 B 0.8908(9) 0.2936(6) 0.5460(5) 0.051(2) Uani 1 1 d .
H8 H 0.9531 0.2742 0.5030 0.061 Uiso 1 1 calc R
B9 B 0.7393(9) 0.2324(5) 0.5640(4) 0.048(2) Uani 1 1 d .
H9 H 0.7013 0.1723 0.5324 0.058 Uiso 1 1 calc R
B10 B 0.7285(9) 0.2371(5) 0.6557(4) 0.048(2) Uani 1 1 d .
H10 H 0.6832 0.1815 0.6846 0.057 Uiso 1 1 calc R
B11 B 0.8958(9) 0.2295(6) 0.6259(5) 0.054(2) Uani 1 1 d .
H11 H 0.9618 0.1681 0.6350 0.065 Uiso 1 1 calc R

loop_
_atom_site_aniso_label
_atom_site_aniso_U_11
_atom_site_aniso_U_22
_atom_site_aniso_U_33
_atom_site_aniso_U_23
_atom_site_aniso_U_13
_atom_site_aniso_U_12
Hf1 0.02831(14) 0.03358(15) 0.02634(14) 0.00040(11) 0.00391(9) -0.00264(12)
N1 0.036(3) 0.050(4) 0.037(3) -0.002(2) -0.002(2) -0.008(3)
O1 0.027(2) 0.040(3) 0.030(2) 0.0051(18) 0.0076(17) -0.0060(18)
O2 0.043(3) 0.048(3) 0.033(2) -0.007(2) 0.0098(19) 0.001(2)
O3 0.193(14) 0.35(2) 0.170(13) 0.007(12) 0.000(11) 0.025(11)
C1 0.033(4) 0.041(4) 0.037(4) 0.008(3) 0.010(3) 0.000(3)
C2 0.033(4) 0.058(5) 0.033(4) 0.004(3) -0.002(3) -0.007(3)
C11 0.044(4) 0.050(4) 0.041(4) 0.011(3) 0.007(3) 0.013(3)
C12 0.052(4) 0.048(4) 0.039(4) 0.015(3) 0.015(3) 0.011(3)
C13 0.056(5) 0.056(5) 0.056(5) 0.020(4) 0.006(4) 0.004(4)
C14 0.062(5) 0.074(6) 0.083(7) 0.026(5) 0.029(5) -0.002(4)
C15 0.089(8) 0.082(7) 0.107(9) 0.040(6) 0.061(7) 0.019(6)
C16 0.106(8) 0.088(7) 0.065(6) 0.021(5) 0.058(6) 0.026(6)
C17 0.081(6) 0.059(5) 0.047(5) 0.018(4) 0.025(4) 0.021(4)
C18 0.100(7) 0.087(7) 0.051(5) 0.002(5) 0.006(5) -0.002(6)
C19 0.066(5) 0.079(6) 0.054(5) -0.007(4) 0.004(4) -0.015(5)
C20 0.063(5) 0.065(6) 0.067(5) -0.009(4) -0.001(4) -0.026(4)
C21 0.084(6) 0.047(5) 0.059(5) -0.011(4) -0.002(4) -0.011(4)
C22 0.070(5) 0.059(5) 0.043(4) -0.013(4) 0.015(4) 0.004(4)
C23 0.038(4) 0.061(5) 0.039(4) 0.008(3) 0.015(3) 0.004(3)
C24 0.027(3) 0.048(4) 0.038(4) 0.012(3) 0.006(3) 0.001(3)
C31 0.119(12) 0.268(19) 0.092(10) 0.039(11) 0.013(9) 0.060(12)
C32 0.156(15) 0.211(18) 0.152(16) 0.019(13) 0.064(12) 0.062(13)
C33 0.080(8) 0.129(10) 0.091(8) -0.013(7) 0.041(7) 0.013(7)
C34 0.177(15) 0.138(12) 0.061(7) -0.003(7) 0.011(9) -0.036(10)
B3 0.033(4) 0.050(5) 0.035(4) 0.011(3) 0.014(3) 0.001(3)
B4 0.046(5) 0.041(5) 0.042(5) 0.000(3) 0.011(4) 0.001(4)
B5 0.041(4) 0.026(4) 0.044(5) 0.005(3) 0.004(4) -0.003(3)
B6 0.030(4) 0.060(6) 0.055(5) 0.024(4) 0.004(4) 0.008(4)
B7 0.031(4) 0.068(6) 0.060(6) 0.026(4) 0.012(4) 0.009(4)
B8 0.053(5) 0.052(5) 0.054(5) 0.013(4) 0.028(4) 0.018(4)
B9 0.058(5) 0.035(5) 0.055(5) 0.000(4) 0.020(4) 0.009(4)
B10 0.049(5) 0.044(5) 0.053(5) 0.014(4) 0.015(4) 0.007(4)
B11 0.054(5) 0.050(5) 0.060(6) 0.017(4) 0.016(4) 0.015(4)

loop_
_atom_type_symbol
_atom_type_description
_atom_type_scat_dispersion_real
_atom_type_scat_dispersion_imag
_atom_type_scat_source
C C 0.0033 0.0016 'International Tables Vol C Tables 4.2.6.8 and 6.1.1.4'
H H 0.0000 0.0000 'International Tables Vol C Tables 4.2.6.8 and 6.1.1.4'
B B 0.0013 0.0007 'International Tables Vol C Tables 4.2.6.8 and 6.1.1.4'
N N 0.0061 0.0033 'International Tables Vol C Tables 4.2.6.8 and 6.1.1.4'
O O 0.0106 0.0060 'International Tables Vol C Tables 4.2.6.8 and 6.1.1.4'
Hf Hf -0.5830 6.1852 'International Tables Vol C Tables 4.2.6.8 and 6.1.1.4'

loop_
_geom_angle_atom_site_label_1
_geom_angle_atom_site_label_2
_geom_angle_atom_site_label_3
_geom_angle
_geom_angle_site_symmetry_1
_geom_angle_site_symmetry_3
N1 Hf1 O1 90.27(18) . 3_666
N1 Hf1 O1 129.27(19) . .
O1 Hf1 O1 67.29(16) 3_666 .
N1 Hf1 O2 89.28(19) . .
O1 Hf1 O2 122.68(15) 3_666 .
O1 Hf1 O2 69.43(15) . .
N1 Hf1 B4 126.6(2) . .
O1 Hf1 B4 85.3(2) 3_666 .
O1 Hf1 B4 97.4(2) . .
O2 Hf1 B4 136.2(2) . .
N1 Hf1 B3 86.9(2) . .
O1 Hf1 B3 95.73(19) 3_666 .
O1 Hf1 B3 137.8(2) . .
O2 Hf1 B3 141.41(19) . .
B4 Hf1 B3 41.2(2) . .
N1 Hf1 B5 143.0(2) . .
O1 Hf1 B5 116.46(19) 3_666 .
O1 Hf1 B5 86.3(2) . .
O2 Hf1 B5 96.0(2) . .
B4 Hf1 B5 40.5(2) . .
B3 Hf1 B5 66.5(2) . .
N1 Hf1 C2 81.8(2) . .
O1 Hf1 C2 132.94(18) 3_666 .
O1 Hf1 C2 146.54(18) . .
O2 Hf1 C2 103.63(18) . .
B4 Hf1 C2 64.2(2) . .
B3 Hf1 C2 37.8(2) . .
B5 Hf1 C2 61.3(2) . .
N1 Hf1 C1 108.7(2) . .
O1 Hf1 C1 149.72(17) 3_666 .
O1 Hf1 C1 112.83(16) . .
O2 Hf1 C1 82.05(17) . .
B4 Hf1 C1 64.5(2) . .
B3 Hf1 C1 63.1(2) . .
B5 Hf1 C1 37.0(2) . .
C2 Hf1 C1 34.87(18) . .
N1 Hf1 Hf1 112.85(15) . 3_666
O1 Hf1 Hf1 34.19(10) 3_666 3_666
O1 Hf1 Hf1 33.10(10) . 3_666
O2 Hf1 Hf1 96.07(11) . 3_666
B4 Hf1 Hf1 91.73(18) . 3_666
B3 Hf1 Hf1 120.70(16) . 3_666
B5 Hf1 Hf1 102.98(16) . 3_666
C2 Hf1 Hf1 155.72(15) . 3_666
C1 Hf1 Hf1 138.39(13) . 3_666
C21 N1 C20 107.2(6) . .
C21 N1 Hf1 112.9(4) . .
C20 N1 Hf1 139.5(5) . .
C24 O1 Hf1 128.4(3) . 3_666
C24 O1 Hf1 118.3(3) . .
Hf1 O1 Hf1 112.71(16) 3_666 .
C23 O2 C22 110.5(5) . .
C23 O2 Hf1 120.5(3) . .
C22 O2 Hf1 125.9(4) . .
C31 O3 C34 104.7(12) . .
C11 C1 C2 117.1(5) . .
C11 C1 B5 129.4(5) . .
C2 C1 B5 108.9(5) . .
C11 C1 B10 115.8(5) . .
C2 C1 B10 109.5(5) . .
B5 C1 B10 63.2(4) . .
C11 C1 B6 107.5(5) . .
C2 C1 B6 61.7(4) . .
B5 C1 B6 112.1(5) . .
B10 C1 B6 60.3(4) . .
C11 C1 Hf1 107.9(4) . .
C2 C1 Hf1 70.8(3) . .
B5 C1 Hf1 68.0(3) . .
B10 C1 Hf1 128.2(4) . .
B6 C1 Hf1 129.7(4) . .
C1 C2 B3 113.0(5) . .
C1 C2 B7 113.3(6) . .
B3 C2 B7 63.1(4) . .
C1 C2 B6 64.0(4) . .
B3 C2 B6 114.2(6) . .
B7 C2 B6 61.1(4) . .
C1 C2 Hf1 74.4(3) . .
B3 C2 Hf1 67.1(3) . .
B7 C2 Hf1 128.3(4) . .
B6 C2 Hf1 135.2(4) . .
C19 C11 C12 107.4(7) . .
C19 C11 C1 125.2(7) . .
C12 C11 C1 127.2(6) . .
C17 C12 C13 119.4(7) . .
C17 C12 C11 109.6(7) . .
C13 C12 C11 131.0(7) . .
C14 C13 C12 117.5(8) . .
C13 C14 C15 121.7(9) . .
C16 C15 C14 119.9(9) . .
C15 C16 C17 118.9(9) . .
C16 C17 C12 122.6(9) . .
C16 C17 C18 128.3(8) . .
C12 C17 C18 109.1(7) . .
C19 C18 C17 101.4(7) . .
C11 C19 C18 112.6(8) . .
O2 C23 C24 107.5(5) . .
O1 C24 C23 107.0(5) . .
C32 C31 O3 106.4(12) . .
C33 C32 C31 109.1(13) . .
C32 C33 C34 115.4(12) . .
C33 C34 O3 102.8(10) . .
C2 B3 B4 105.2(5) . .
C2 B3 B7 59.5(4) . .
B4 B3 B7 108.8(6) . .
C2 B3 B8 105.1(5) . .
B4 B3 B8 60.8(4) . .
B7 B3 B8 59.6(5) . .
C2 B3 Hf1 75.1(3) . .
B4 B3 Hf1 68.7(3) . .
B7 B3 Hf1 132.5(5) . .
B8 B3 Hf1 127.6(5) . .
B5 B4 B3 105.3(5) . .
B5 B4 B9 60.1(4) . .
B3 B4 B9 106.7(6) . .
B5 B4 B8 107.1(5) . .
B3 B4 B8 60.6(5) . .
B9 B4 B8 59.2(4) . .
B5 B4 Hf1 72.6(3) . .
B3 B4 Hf1 70.2(3) . .
B9 B4 Hf1 130.1(5) . .
B8 B4 Hf1 128.9(5) . .
C1 B5 B4 107.6(5) . .
C1 B5 B9 106.2(5) . .
B4 B5 B9 61.0(4) . .
C1 B5 B10 60.4(4) . .
B4 B5 B10 109.2(6) . .
B9 B5 B10 58.9(4) . .
C1 B5 Hf1 75.0(3) . .
B4 B5 Hf1 66.9(3) . .
B9 B5 Hf1 125.7(5) . .
B10 B5 Hf1 132.2(5) . .
B11 B6 C2 104.8(6) . .
B11 B6 B7 60.9(5) . .
C2 B6 B7 58.9(4) . .
B11 B6 B10 60.5(5) . .
C2 B6 B10 102.8(5) . .
B7 B6 B10 108.6(6) . .
B11 B6 C1 105.5(6) . .
C2 B6 C1 54.3(4) . .
B7 B6 C1 103.5(5) . .
B10 B6 C1 59.3(4) . .
C2 B7 B6 60.0(4) . .
C2 B7 B11 104.1(6) . .
B6 B7 B11 58.9(5) . .
C2 B7 B3 57.4(4) . .
B6 B7 B3 108.5(5) . .
B11 B7 B3 108.4(6) . .
C2 B7 B8 104.4(5) . .
B6 B7 B8 108.4(6) . .
B11 B7 B8 60.6(5) . .
B3 B7 B8 60.8(4) . .
B7 B8 B9 106.7(6) . .
B7 B8 B11 59.5(5) . .
B9 B8 B11 59.6(5) . .
B7 B8 B3 59.6(4) . .
B9 B8 B3 106.1(5) . .
B11 B8 B3 106.6(6) . .
B7 B8 B4 107.1(6) . .
B9 B8 B4 60.3(4) . .
B11 B8 B4 108.0(6) . .
B3 B8 B4 58.7(4) . .
B10 B9 B11 60.0(5) . .
B10 B9 B8 109.1(6) . .
B11 B9 B8 60.4(5) . .
B10 B9 B5 61.1(4) . .
B11 B9 B5 107.7(6) . .
B8 B9 B5 107.1(6) . .
B10 B9 B4 109.2(6) . .
B11 B9 B4 108.7(6) . .
B8 B9 B4 60.4(4) . .
B5 B9 B4 58.9(4) . .
C1 B10 B9 103.9(5) . .
C1 B10 B11 104.8(6) . .
B9 B10 B11 60.3(5) . .
C1 B10 B6 60.3(4) . .
B9 B10 B6 107.2(6) . .
B11 B10 B6 58.6(5) . .
C1 B10 B5 56.3(4) . .
B9 B10 B5 60.1(4) . .
B11 B10 B5 107.2(6) . .
B6 B10 B5 106.6(5) . .
B6 B11 B10 60.8(5) . .
B6 B11 B7 60.2(5) . .
B10 B11 B7 108.3(6) . .
B6 B11 B9 108.4(6) . .
B10 B11 B9 59.7(5) . .
B7 B11 B9 107.4(6) . .
B6 B11 B8 109.0(6) . .
B10 B11 B8 108.4(6) . .
B7 B11 B8 60.0(5) . .
B9 B11 B8 60.0(5) . .

loop_
_geom_bond_atom_site_label_1
_geom_bond_atom_site_label_2
_geom_bond_distance
_geom_bond_site_symmetry_2
Hf1 N1 2.005(5) .
Hf1 O1 2.101(4) 3_666
Hf1 O1 2.162(4) .
Hf1 O2 2.253(4) .
Hf1 B4 2.473(8) .
Hf1 B3 2.497(7) .
Hf1 B5 2.564(7) .
Hf1 C2 2.619(6) .
Hf1 C1 2.671(6) .
Hf1 Hf1 3.5491(6) 3_666
N1 C21 1.456(9) .
N1 C20 1.472(8) .
O1 C24 1.431(7) .
O1 Hf1 2.101(4) 3_666
O2 C23 1.438(7) .
O2 C22 1.446(7) .
O3 C31 1.508(16) .
O3 C34 1.528(17) .
C1 C11 1.514(9) .
C1 C2 1.586(8) .
C1 B5 1.663(9) .
C1 B10 1.738(10) .
C1 B6 1.756(9) .
C2 B3 1.663(9) .
C2 B7 1.701(10) .
C2 B6 1.720(10) .
C11 C19 1.348(9) .
C11 C12 1.457(9) .
C12 C17 1.385(10) .
C12 C13 1.394(10) .
C13 C14 1.388(10) .
C14 C15 1.398(12) .
C15 C16 1.358(13) .
C16 C17 1.363(11) .
C17 C18 1.508(12) .
C18 C19 1.495(11) .
C23 C24 1.509(9) .
C31 C32 1.414(16) .
C32 C33 1.331(15) .
C33 C34 1.392(15) .
B3 B4 1.747(11) .
B3 B7 1.760(10) .
B3 B8 1.781(11) .
B4 B5 1.744(10) .
B4 B9 1.782(11) .
B4 B8 1.785(11) .
B5 B9 1.766(11) .
B5 B10 1.784(10) .
B6 B11 1.717(12) .
B6 B7 1.740(11) .
B6 B10 1.756(12) .
B7 B11 1.752(12) .
B7 B8 1.761(13) .
B8 B9 1.763(12) .
B8 B11 1.771(11) .
B9 B10 1.745(11) .
B9 B11 1.757(12) .
B10 B11 1.750(12) .
